data_4123225
loop_
_publ_author_name
'Nagae, Haruki'
'Shibata, Yu'
'Tsurugi, Hayato'
'Mashima, Kazushi'

_publ_section_title
;
 Aminomethylation Reaction of ortho-Pyridyl C-H Bonds Catalyzed by Group 3
 Metal Triamido Complexes.
;
_journal_issue 2
_journal_name_full 'Journal of the American Chemical Society'
_journal_page_first 640
_journal_page_last 643
_journal_paper_doi 10.1021/ja511964k
_journal_volume 137
_journal_year 2015
_chemical_formula_moiety 'C31 H53 N4 Si4 Y'
_chemical_formula_sum 'C31 H54 N4 Si4 Y'
_chemical_formula_weight 685.04
_chemical_melting_point 99.0(10)
_chemical_name_common 5
_chemical_name_systematic
;
 ?
;
_space_group_crystal_system monoclinic
_space_group_IT_number 14
_space_group_name_Hall '-P 2ybc'
_space_group_name_H-M_alt 'P 1 21/c 1'
_symmetry_space_group_name_Hall '-P 2ybc'
_symmetry_space_group_name_H-M 'P 1 21/c 1'
_atom_sites_solution_hydrogens geom
_atom_sites_solution_primary direct
_atom_sites_solution_secondary difmap
_audit_creation_method SHELXL-2014
_cell_angle_alpha 90
_cell_angle_beta 100.565(3)
_cell_angle_gamma 90
_cell_formula_units_Z 12
_cell_length_a 30.617(8)
_cell_length_b 17.608(5)
_cell_length_c 21.674(6)
_cell_measurement_reflns_used 18280
_cell_measurement_temperature 113(2)
_cell_measurement_theta_max 27.47
_cell_measurement_theta_min 3.05
_cell_volume 11486(5)
_computing_cell_refinement CrystalClear
_computing_data_collection 'CrystalClear (Rigaku Inc., 2007)'
_computing_data_reduction CrystalStructure
_computing_molecular_graphics 'CrystalStructure 4.1'
_computing_publication_material 'CrystalStructure 4.1 (Rigaku, 2014)'
_computing_structure_refinement 'SHELXL-2014 (Sheldrick, 2014)'
_computing_structure_solution 'Il Milione (Burla, et al., 2007)'
_diffrn_ambient_temperature 113(2)
_diffrn_detector_area_resol_mean \w
_diffrn_measured_fraction_theta_full 0.997
_diffrn_measured_fraction_theta_max 0.981
_diffrn_measurement_device_type graphite
_diffrn_measurement_method 'Rigaku Mercury70'
_diffrn_radiation_type MoK\a
_diffrn_radiation_wavelength 0.71075
_diffrn_reflns_av_R_equivalents 0.1007
_diffrn_reflns_av_unetI/netI 0.0996
_diffrn_reflns_Laue_measured_fraction_full 0.997
_diffrn_reflns_Laue_measured_fraction_max 0.981
_diffrn_reflns_limit_h_max 39
_diffrn_reflns_limit_h_min -39
_diffrn_reflns_limit_k_max 22
_diffrn_reflns_limit_k_min -21
_diffrn_reflns_limit_l_max 28
_diffrn_reflns_limit_l_min -28
_diffrn_reflns_number 109783
_diffrn_reflns_point_group_measured_fraction_full 0.997
_diffrn_reflns_point_group_measured_fraction_max 0.981
_diffrn_reflns_theta_full 25.242
_diffrn_reflns_theta_max 27.612
_diffrn_reflns_theta_min 3.052
_diffrn_source 'fine-focus sealed tube'
_diffrn_standards_number 0
_exptl_absorpt_coefficient_mu 1.672
_exptl_absorpt_correction_T_max 0.715
_exptl_absorpt_correction_T_min 0.590
_exptl_absorpt_correction_type multi-scan
_exptl_absorpt_process_details 'REQAB (Rigaku, 1998)'
_exptl_crystal_colour yellow
_exptl_crystal_density_diffrn 1.187
_exptl_crystal_density_method 'not measured'
_exptl_crystal_description block
_exptl_crystal_F_000 4356
_exptl_crystal_size_max 0.290
_exptl_crystal_size_mid 0.280
_exptl_crystal_size_min 0.200
_refine_diff_density_max 0.841
_refine_diff_density_min -0.683
_refine_diff_density_rms 0.087
_refine_ls_extinction_method none
_refine_ls_goodness_of_fit_ref 1.098
_refine_ls_hydrogen_treatment constr
_refine_ls_matrix_type full
_refine_ls_number_parameters 1116
_refine_ls_number_reflns 26140
_refine_ls_number_restraints 0
_refine_ls_restrained_S_all 1.098
_refine_ls_R_factor_all 0.1331
_refine_ls_R_factor_gt 0.0767
_refine_ls_shift/su_max 0.001
_refine_ls_shift/su_mean 0.000
_refine_ls_structure_factor_coef Fsqd
_refine_ls_weighting_details 'w=1/[\s^2^(Fo^2^)+(0.0307P)^2^+8.7200P] where P=(Fo^2^+2Fc^2^)/3'
_refine_ls_weighting_scheme calc
_refine_ls_wR_factor_gt 0.1225
_refine_ls_wR_factor_ref 0.1451
_reflns_Friedel_coverage 0.000
_reflns_number_gt 16252
_reflns_number_total 26140
_reflns_threshold_expression 'I > 2\s(I)'
_cod_data_source_file ja511964k_si_002.cif
_cod_data_source_block 5
_cod_depositor_comments
;
The following automatic conversions were performed:

'_chemical_melting_point' value '98-100' was changed to '99.0(10)' -
the average value was taken and precision was estimated.

Automatic conversion script
Id: cif_fix_values 2935 2014-11-11 08:27:57Z andrius 

 Adding full bibliography for 4123224--4123226.cif.
;
_cod_original_cell_volume 11487(5)
_cod_database_code 4123225
_shelx_space_group_comment
;
The symmetry employed for this shelxl refinement is uniquely defined
by the following loop, which should always be used as a source of
symmetry information in preference to the above space-group names.
They are only intended as comments.
;
_shelx_estimated_absorpt_t_min 0.643
_shelx_estimated_absorpt_t_max 0.731

loop_
_space_group_symop_operation_xyz
'x, y, z'
'-x, y+1/2, -z+1/2'
'-x, -y, -z'
'x, -y-1/2, z-1/2'

loop_
_atom_site_label
_atom_site_type_symbol
_atom_site_fract_x
_atom_site_fract_y
_atom_site_fract_z
_atom_site_U_iso_or_equiv
_atom_site_adp_type
_atom_site_occupancy
_atom_site_site_symmetry_order
_atom_site_calc_flag
_atom_site_refinement_flags_posn
_atom_site_refinement_flags_adp
Y1 Y 0.95306(2) 0.25173(2) 0.21013(2) 0.02348(10) Uani 1 1 d . .
Y2 Y 0.61778(2) 0.24825(2) 0.37659(2) 0.02507(10) Uani 1 1 d . .
Y3 Y 0.72795(2) -0.25729(2) 0.45794(2) 0.02547(11) Uani 1 1 d . .
Si1 Si 0.90675(4) 0.41714(7) 0.17916(6) 0.0260(3) Uani 1 1 d . .
Si2 Si 0.85376(4) 0.32483(7) 0.25542(6) 0.0298(3) Uani 1 1 d . .
Si3 Si 1.00395(4) 0.17668(7) 0.10329(6) 0.0303(3) Uani 1 1 d . .
Si4 Si 0.90623(4) 0.19860(7) 0.05403(6) 0.0294(3) Uani 1 1 d . .
Si5 Si 0.57120(4) 0.08369(7) 0.34309(6) 0.0284(3) Uani 1 1 d . .
Si6 Si 0.51869(4) 0.17480(8) 0.42133(6) 0.0335(3) Uani 1 1 d . .
Si7 Si 0.66494(4) 0.32932(8) 0.26779(6) 0.0359(3) Uani 1 1 d . .
Si8 Si 0.56698(4) 0.30824(8) 0.22326(6) 0.0343(3) Uani 1 1 d . .
Si9 Si 0.77320(4) -0.20367(7) 0.60203(6) 0.0305(3) Uani 1 1 d . .
Si10 Si 0.67282(4) -0.18544(8) 0.57276(6) 0.0352(3) Uani 1 1 d . .
Si11 Si 0.76465(4) -0.43516(7) 0.48041(6) 0.0265(3) Uani 1 1 d . .
Si12 Si 0.80934(4) -0.35124(8) 0.38810(6) 0.0314(3) Uani 1 1 d . .
N1 N 0.89797(10) 0.33403(19) 0.21716(15) 0.0246(8) Uani 1 1 d . .
N2 N 0.95219(11) 0.20451(19) 0.11300(16) 0.0265(8) Uani 1 1 d . .
N3 N 0.95111(11) 0.1529(2) 0.27006(16) 0.0275(8) Uani 1 1 d . .
N4 N 1.00987(12) 0.3227(2) 0.29033(17) 0.0305(9) Uani 1 1 d . .
N5 N 0.56242(11) 0.16605(19) 0.38208(15) 0.0272(8) Uani 1 1 d . .
N6 N 0.61387(11) 0.3009(2) 0.28034(15) 0.0284(9) Uani 1 1 d . .
N7 N 0.61935(11) 0.3429(2) 0.44128(16) 0.0293(9) Uani 1 1 d . .
N8 N 0.67418(12) 0.1721(2) 0.45414(17) 0.0348(10) Uani 1 1 d . .
N9 N 0.72249(11) -0.2119(2) 0.55371(16) 0.0291(9) Uani 1 1 d . .
N10 N 0.77218(11) -0.35475(19) 0.43858(15) 0.0251(8) Uani 1 1 d . .
N11 N 0.72576(11) -0.1587(2) 0.39716(16) 0.0285(8) Uani 1 1 d . .
N12 N 0.65888(11) -0.3122(2) 0.39833(17) 0.0302(9) Uani 1 1 d . .
C1 C 0.86401(14) 0.4378(2) 0.1072(2) 0.0336(11) Uani 1 1 d . .
H1A H 0.8356 0.4503 0.1196 0.040 Uiso 1 1 calc R U
H1B H 0.8602 0.3930 0.0799 0.040 Uiso 1 1 calc R U
H1C H 0.8739 0.4808 0.0846 0.040 Uiso 1 1 calc R U
C2 C 0.91162(15) 0.5021(2) 0.2320(2) 0.0361(12) Uani 1 1 d . .
H2A H 0.9348 0.4931 0.2689 0.043 Uiso 1 1 calc R U
H2B H 0.8832 0.5110 0.2454 0.043 Uiso 1 1 calc R U
H2C H 0.9194 0.5468 0.2093 0.043 Uiso 1 1 calc R U
C3 C 0.96095(13) 0.4083(2) 0.1493(2) 0.0311(11) Uani 1 1 d . .
H3A H 0.9854 0.4009 0.1848 0.037 Uiso 1 1 calc R U
H3B H 0.9661 0.4548 0.1268 0.037 Uiso 1 1 calc R U
H3C H 0.9593 0.3648 0.1208 0.037 Uiso 1 1 calc R U
C4 C 0.86807(16) 0.3551(3) 0.3399(2) 0.0449(13) Uani 1 1 d . .
H4A H 0.8796 0.4071 0.3423 0.054 Uiso 1 1 calc R U
H4B H 0.8907 0.3209 0.3627 0.054 Uiso 1 1 calc R U
H4C H 0.8414 0.3530 0.3588 0.054 Uiso 1 1 calc R U
C5 C 0.83367(15) 0.2250(3) 0.2547(2) 0.0404(12) Uani 1 1 d . .
H5A H 0.8591 0.1908 0.2664 0.048 Uiso 1 1 calc R U
H5B H 0.8178 0.2121 0.2125 0.048 Uiso 1 1 calc R U
H5C H 0.8136 0.2196 0.2848 0.048 Uiso 1 1 calc R U
C6 C 0.80385(15) 0.3837(3) 0.2207(2) 0.0461(13) Uani 1 1 d . .
H6A H 0.7916 0.3652 0.1784 0.055 Uiso 1 1 calc R U
H6B H 0.8127 0.4369 0.2185 0.055 Uiso 1 1 calc R U
H6C H 0.7812 0.3795 0.2472 0.055 Uiso 1 1 calc R U
C7 C 1.04327(14) 0.2032(3) 0.1780(2) 0.0443(13) Uani 1 1 d . .
H7A H 1.0335 0.1791 0.2139 0.053 Uiso 1 1 calc R U
H7B H 1.0434 0.2585 0.1833 0.053 Uiso 1 1 calc R U
H7C H 1.0733 0.1858 0.1756 0.053 Uiso 1 1 calc R U
C8 C 1.01038(16) 0.0719(3) 0.0918(2) 0.0428(13) Uani 1 1 d . .
H8A H 0.9933 0.0569 0.0508 0.051 Uiso 1 1 calc R U
H8B H 0.9993 0.0442 0.1250 0.051 Uiso 1 1 calc R U
H8C H 1.0418 0.0598 0.0936 0.051 Uiso 1 1 calc R U
C9 C 1.02592(17) 0.2267(3) 0.0397(2) 0.0535(15) Uani 1 1 d . .
H9A H 1.0263 0.2816 0.0475 0.064 Uiso 1 1 calc R U
H9B H 1.0069 0.2158 -0.0008 0.064 Uiso 1 1 calc R U
H9C H 1.0562 0.2092 0.0390 0.064 Uiso 1 1 calc R U
C10 C 0.90199(16) 0.1052(3) 0.0120(2) 0.0448(13) Uani 1 1 d . .
H10A H 0.9043 0.0638 0.0427 0.054 Uiso 1 1 calc R U
H10B H 0.9261 0.1009 -0.0119 0.054 Uiso 1 1 calc R U
H10C H 0.8733 0.1020 -0.0167 0.054 Uiso 1 1 calc R U
C11 C 0.90505(15) 0.2749(3) -0.0068(2) 0.0383(12) Uani 1 1 d . .
H11A H 0.9291 0.2663 -0.0302 0.046 Uiso 1 1 calc R U
H11B H 0.9090 0.3246 0.0138 0.046 Uiso 1 1 calc R U
H11C H 0.8765 0.2735 -0.0358 0.046 Uiso 1 1 calc R U
C12 C 0.85404(14) 0.2088(3) 0.0862(2) 0.0387(12) Uani 1 1 d . .
H12A H 0.8554 0.2555 0.1111 0.046 Uiso 1 1 calc R U
H12B H 0.8507 0.1650 0.1129 0.046 Uiso 1 1 calc R U
H12C H 0.8286 0.2112 0.0515 0.046 Uiso 1 1 calc R U
C13 C 0.95485(14) 0.0733(2) 0.2509(2) 0.0291(10) Uani 1 1 d . .
H13A H 0.9829 0.0522 0.2747 0.035 Uiso 1 1 calc R U
H13B H 0.9570 0.0724 0.2059 0.035 Uiso 1 1 calc R U
C14 C 0.91721(14) 0.0217(2) 0.2604(2) 0.0269(10) Uani 1 1 d . .
C15 C 0.87740(15) 0.0206(2) 0.2175(2) 0.0328(11) Uani 1 1 d . .
H15 H 0.8738 0.0530 0.1819 0.039 Uiso 1 1 calc R U
C16 C 0.84279(15) -0.0271(3) 0.2260(2) 0.0388(12) Uani 1 1 d . .
H16 H 0.8158 -0.0269 0.1962 0.047 Uiso 1 1 calc R U
C17 C 0.84728(16) -0.0750(3) 0.2775(2) 0.0389(12) Uani 1 1 d . .
H17 H 0.8237 -0.1078 0.2830 0.047 Uiso 1 1 calc R U
C18 C 0.88669(15) -0.0744(2) 0.3210(2) 0.0339(11) Uani 1 1 d . .
H18 H 0.8902 -0.1067 0.3567 0.041 Uiso 1 1 calc R U
C19 C 0.92111(15) -0.0262(2) 0.3123(2) 0.0311(11) Uani 1 1 d . .
H19 H 0.9479 -0.0259 0.3425 0.037 Uiso 1 1 calc R U
C20 C 0.94897(14) 0.1580(2) 0.33712(19) 0.0288(10) Uani 1 1 d . .
H20A H 0.9239 0.1263 0.3450 0.035 Uiso 1 1 calc R U
H20B H 0.9422 0.2112 0.3466 0.035 Uiso 1 1 calc R U
C21 C 0.99064(14) 0.1338(2) 0.3826(2) 0.0268(10) Uani 1 1 d . .
C22 C 0.98805(16) 0.1003(2) 0.4399(2) 0.0337(11) Uani 1 1 d . .
H22 H 0.9597 0.0898 0.4497 0.040 Uiso 1 1 calc R U
C23 C 1.02596(18) 0.0818(3) 0.4835(2) 0.0426(13) Uani 1 1 d . .
H23 H 1.0232 0.0597 0.5226 0.051 Uiso 1 1 calc R U
C24 C 1.06777(17) 0.0957(3) 0.4697(2) 0.0454(14) Uani 1 1 d . .
H24 H 1.0938 0.0837 0.4992 0.054 Uiso 1 1 calc R U
C25 C 1.07084(16) 0.1273(3) 0.4123(3) 0.0435(13) Uani 1 1 d . .
H25 H 1.0993 0.1362 0.4022 0.052 Uiso 1 1 calc R U
C26 C 1.03307(15) 0.1463(3) 0.3692(2) 0.0367(12) Uani 1 1 d . .
H26 H 1.0360 0.1681 0.3301 0.044 Uiso 1 1 calc R U
C27 C 0.98936(16) 0.3503(2) 0.3357(2) 0.0365(12) Uani 1 1 d . .
H27 H 0.9579 0.3476 0.3291 0.044 Uiso 1 1 calc R U
C28 C 1.01128(18) 0.3822(3) 0.3911(2) 0.0481(14) Uani 1 1 d . .
H28 H 0.9952 0.3999 0.4218 0.058 Uiso 1 1 calc R U
C29 C 1.05703(19) 0.3879(3) 0.4010(2) 0.0520(15) Uani 1 1 d . .
H29 H 1.0731 0.4093 0.4386 0.062 Uiso 1 1 calc R U
C30 C 1.07858(16) 0.3616(3) 0.3550(2) 0.0431(13) Uani 1 1 d . .
H30 H 1.1100 0.3652 0.3601 0.052 Uiso 1 1 calc R U
C31 C 1.05424(15) 0.3298(3) 0.3013(2) 0.0379(12) Uani 1 1 d . .
H31 H 1.0699 0.3119 0.2702 0.046 Uiso 1 1 calc R U
C32 C 0.62499(14) 0.0939(3) 0.3125(2) 0.0367(12) Uani 1 1 d . .
H32A H 0.6497 0.0998 0.3480 0.044 Uiso 1 1 calc R U
H32B H 0.6233 0.1387 0.2854 0.044 Uiso 1 1 calc R U
H32C H 0.6298 0.0485 0.2885 0.044 Uiso 1 1 calc R U
C33 C 0.52833(14) 0.0619(3) 0.2715(2) 0.0361(12) Uani 1 1 d . .
H33A H 0.5232 0.1072 0.2448 0.043 Uiso 1 1 calc R U
H33B H 0.5005 0.0469 0.2843 0.043 Uiso 1 1 calc R U
H33C H 0.5389 0.0203 0.2480 0.043 Uiso 1 1 calc R U
C34 C 0.57597(17) -0.0027(3) 0.3941(2) 0.0450(13) Uani 1 1 d . .
H34A H 0.5482 -0.0099 0.4099 0.054 Uiso 1 1 calc R U
H34B H 0.6006 0.0038 0.4296 0.054 Uiso 1 1 calc R U
H34C H 0.5816 -0.0473 0.3696 0.054 Uiso 1 1 calc R U
C35 C 0.53183(17) 0.1355(3) 0.5033(2) 0.0514(15) Uani 1 1 d . .
H35A H 0.5553 0.1660 0.5285 0.062 Uiso 1 1 calc R U
H35B H 0.5419 0.0828 0.5019 0.062 Uiso 1 1 calc R U
H35C H 0.5051 0.1371 0.5222 0.062 Uiso 1 1 calc R U
C36 C 0.46670(15) 0.1243(3) 0.3818(2) 0.0510(15) Uani 1 1 d . .
H36A H 0.4731 0.0702 0.3777 0.061 Uiso 1 1 calc R U
H36B H 0.4565 0.1462 0.3401 0.061 Uiso 1 1 calc R U
H36C H 0.4435 0.1303 0.4071 0.061 Uiso 1 1 calc R U
C37 C 0.50279(15) 0.2764(3) 0.4287(2) 0.0436(13) Uani 1 1 d . .
H37A H 0.4867 0.2946 0.3881 0.052 Uiso 1 1 calc R U
H37B H 0.5296 0.3070 0.4417 0.052 Uiso 1 1 calc R U
H37C H 0.4837 0.2808 0.4601 0.052 Uiso 1 1 calc R U
C38 C 0.68112(17) 0.2895(3) 0.1955(2) 0.0582(16) Uani 1 1 d . .
H38A H 0.6606 0.3081 0.1585 0.070 Uiso 1 1 calc R U
H38B H 0.6799 0.2340 0.1968 0.070 Uiso 1 1 calc R U
H38C H 0.7114 0.3057 0.1932 0.070 Uiso 1 1 calc R U
C39 C 0.67364(18) 0.4349(3) 0.2643(2) 0.0506(14) Uani 1 1 d . .
H39A H 0.6651 0.4590 0.3011 0.061 Uiso 1 1 calc R U
H39B H 0.6554 0.4554 0.2261 0.061 Uiso 1 1 calc R U
H39C H 0.7050 0.4455 0.2640 0.061 Uiso 1 1 calc R U
C40 C 0.70652(15) 0.2927(3) 0.3369(2) 0.0443(13) Uani 1 1 d . .
H40A H 0.7066 0.2371 0.3363 0.053 Uiso 1 1 calc R U
H40B H 0.6983 0.3106 0.3760 0.053 Uiso 1 1 calc R U
H40C H 0.7362 0.3116 0.3341 0.053 Uiso 1 1 calc R U
C41 C 0.56426(16) 0.2347(3) 0.1601(2) 0.0426(13) Uani 1 1 d . .
H41A H 0.5643 0.1840 0.1787 0.051 Uiso 1 1 calc R U
H41B H 0.5901 0.2401 0.1396 0.051 Uiso 1 1 calc R U
H41C H 0.5370 0.2417 0.1290 0.051 Uiso 1 1 calc R U
C42 C 0.51541(14) 0.2966(3) 0.2569(2) 0.0448(13) Uani 1 1 d . .
H42A H 0.5123 0.3398 0.2843 0.054 Uiso 1 1 calc R U
H42B H 0.5173 0.2495 0.2813 0.054 Uiso 1 1 calc R U
H42C H 0.4896 0.2945 0.2228 0.054 Uiso 1 1 calc R U
C43 C 0.56259(18) 0.4033(3) 0.1832(2) 0.0575(16) Uani 1 1 d . .
H43A H 0.5870 0.4091 0.1599 0.069 Uiso 1 1 calc R U
H43B H 0.5644 0.4437 0.2147 0.069 Uiso 1 1 calc R U
H43C H 0.5341 0.4068 0.1540 0.069 Uiso 1 1 calc R U
C44 C 0.62463(14) 0.4233(2) 0.4254(2) 0.0326(11) Uani 1 1 d . .
H44A H 0.6279 0.4265 0.3809 0.039 Uiso 1 1 calc R U
H44B H 0.6524 0.4426 0.4513 0.039 Uiso 1 1 calc R U
C45 C 0.58641(14) 0.4749(2) 0.43514(19) 0.0262(10) Uani 1 1 d . .
C46 C 0.59065(14) 0.5222(2) 0.48774(19) 0.0279(10) Uani 1 1 d . .
H46 H 0.6177 0.5227 0.5174 0.033 Uiso 1 1 calc R U
C47 C 0.55551(15) 0.5687(2) 0.4971(2) 0.0321(11) Uani 1 1 d . .
H47 H 0.5586 0.6004 0.5331 0.039 Uiso 1 1 calc R U
C48 C 0.51626(15) 0.5686(3) 0.4540(2) 0.0345(11) Uani 1 1 d . .
H48 H 0.4923 0.6000 0.4604 0.041 Uiso 1 1 calc R U
C49 C 0.51193(16) 0.5223(3) 0.4012(2) 0.0380(12) Uani 1 1 d . .
H49 H 0.4851 0.5225 0.3712 0.046 Uiso 1 1 calc R U
C50 C 0.54671(15) 0.4759(3) 0.3923(2) 0.0317(11) Uani 1 1 d . .
H50 H 0.5434 0.4442 0.3563 0.038 Uiso 1 1 calc R U
C51 C 0.61617(14) 0.3343(2) 0.50762(19) 0.0288(10) Uani 1 1 d . .
H51A H 0.6097 0.2803 0.5152 0.035 Uiso 1 1 calc R U
H51B H 0.5906 0.3646 0.5157 0.035 Uiso 1 1 calc R U
C52 C 0.65730(14) 0.3581(2) 0.5552(2) 0.0282(10) Uani 1 1 d . .
C53 C 0.69953(15) 0.3422(3) 0.5456(2) 0.0393(12) Uani 1 1 d . .
H53 H 0.7033 0.3177 0.5079 0.047 Uiso 1 1 calc R U
C54 C 0.73675(15) 0.3612(3) 0.5897(3) 0.0458(14) Uani 1 1 d . .
H54 H 0.7656 0.3505 0.5815 0.055 Uiso 1 1 calc R U
C55 C 0.73216(16) 0.3955(3) 0.6456(2) 0.0432(13) Uani 1 1 d . .
H55 H 0.7576 0.4069 0.6764 0.052 Uiso 1 1 calc R U
C56 C 0.69021(17) 0.4130(3) 0.6557(2) 0.0404(12) Uani 1 1 d . .
H56 H 0.6866 0.4375 0.6935 0.048 Uiso 1 1 calc R U
C57 C 0.65322(15) 0.3947(3) 0.6108(2) 0.0338(11) Uani 1 1 d . .
H57 H 0.6245 0.4075 0.6182 0.041 Uiso 1 1 calc R U
C58 C 0.65397(17) 0.1351(3) 0.4955(2) 0.0415(13) Uani 1 1 d . .
H58 H 0.6225 0.1375 0.4902 0.050 Uiso 1 1 calc R U
C59 C 0.6772(2) 0.0934(3) 0.5457(3) 0.0564(16) Uani 1 1 d . .
H59 H 0.6617 0.0681 0.5740 0.068 Uiso 1 1 calc R U
C60 C 0.7225(2) 0.0894(3) 0.5538(3) 0.0585(17) Uani 1 1 d . .
H60 H 0.7389 0.0612 0.5876 0.070 Uiso 1 1 calc R U
C61 C 0.74408(18) 0.1268(3) 0.5124(3) 0.0536(16) Uani 1 1 d . .
H61 H 0.7755 0.1250 0.5171 0.064 Uiso 1 1 calc R U
C62 C 0.71880(16) 0.1671(3) 0.4637(2) 0.0432(13) Uani 1 1 d . .
H62 H 0.7339 0.1929 0.4353 0.052 Uiso 1 1 calc R U
C63 C 0.81731(15) -0.2293(3) 0.5547(2) 0.0435(13) Uani 1 1 d . .
H63A H 0.8169 -0.1923 0.5209 0.052 Uiso 1 1 calc R U
H63B H 0.8113 -0.2801 0.5367 0.052 Uiso 1 1 calc R U
H63C H 0.8466 -0.2288 0.5821 0.052 Uiso 1 1 calc R U
C64 C 0.78749(16) -0.1046(3) 0.6300(2) 0.0441(13) Uani 1 1 d . .
H64A H 0.7679 -0.0890 0.6588 0.053 Uiso 1 1 calc R U
H64B H 0.7836 -0.0701 0.5940 0.053 Uiso 1 1 calc R U
H64C H 0.8185 -0.1029 0.6520 0.053 Uiso 1 1 calc R U
C65 C 0.78063(17) -0.2696(3) 0.6714(2) 0.0469(14) Uani 1 1 d . .
H65A H 0.7761 -0.3221 0.6567 0.056 Uiso 1 1 calc R U
H65B H 0.7589 -0.2570 0.6979 0.056 Uiso 1 1 calc R U
H65C H 0.8107 -0.2640 0.6958 0.056 Uiso 1 1 calc R U
C66 C 0.63822(18) -0.2695(3) 0.5833(3) 0.073(2) Uani 1 1 d . .
H66A H 0.6516 -0.2967 0.6216 0.087 Uiso 1 1 calc R U
H66B H 0.6365 -0.3034 0.5471 0.087 Uiso 1 1 calc R U
H66C H 0.6083 -0.2528 0.5869 0.087 Uiso 1 1 calc R U
C67 C 0.6767(2) -0.1279(5) 0.6450(3) 0.127(4) Uani 1 1 d . .
H67A H 0.6969 -0.0851 0.6433 0.152 Uiso 1 1 calc R U
H67B H 0.6881 -0.1595 0.6817 0.152 Uiso 1 1 calc R U
H67C H 0.6472 -0.1087 0.6483 0.152 Uiso 1 1 calc R U
C68 C 0.64030(17) -0.1252(3) 0.5074(3) 0.0648(18) Uani 1 1 d . .
C69 C 0.75345(15) -0.5224(3) 0.4306(2) 0.0378(12) Uani 1 1 d . .
H69A H 0.7788 -0.5323 0.4098 0.045 Uiso 1 1 calc R U
H69B H 0.7266 -0.5147 0.3988 0.045 Uiso 1 1 calc R U
H69C H 0.7491 -0.5659 0.4571 0.045 Uiso 1 1 calc R U
C70 C 0.71582(14) -0.4209(2) 0.5207(2) 0.0342(11) Uani 1 1 d . .
H70A H 0.6890 -0.4115 0.4892 0.041 Uiso 1 1 calc R U
H70B H 0.7215 -0.3773 0.5492 0.041 Uiso 1 1 calc R U
H70C H 0.7115 -0.4665 0.5448 0.041 Uiso 1 1 calc R U
C71 C 0.81227(14) -0.4573(3) 0.5457(2) 0.0354(11) Uani 1 1 d . .
H71A H 0.8162 -0.4155 0.5760 0.042 Uiso 1 1 calc R U
H71B H 0.8395 -0.4636 0.5284 0.042 Uiso 1 1 calc R U
H71C H 0.8060 -0.5043 0.5666 0.042 Uiso 1 1 calc R U
C72 C 0.85902(15) -0.4152(3) 0.4103(2) 0.0462(13) Uani 1 1 d . .
H72A H 0.8490 -0.4679 0.4124 0.055 Uiso 1 1 calc R U
H72B H 0.8758 -0.4000 0.4513 0.055 Uiso 1 1 calc R U
H72C H 0.8781 -0.4111 0.3787 0.055 Uiso 1 1 calc R U
C73 C 0.78313(16) -0.3798(3) 0.3062(2) 0.0442(13) Uani 1 1 d . .
H73A H 0.7597 -0.3435 0.2894 0.053 Uiso 1 1 calc R U
H73B H 0.7703 -0.4307 0.3069 0.053 Uiso 1 1 calc R U
H73C H 0.8057 -0.3801 0.2795 0.053 Uiso 1 1 calc R U
C74 C 0.83282(14) -0.2534(3) 0.3850(2) 0.0416(12) Uani 1 1 d . .
H74A H 0.8532 -0.2426 0.4245 0.050 Uiso 1 1 calc R U
H74B H 0.8086 -0.2162 0.3789 0.050 Uiso 1 1 calc R U
H74C H 0.8490 -0.2501 0.3500 0.050 Uiso 1 1 calc R U
C75 C 0.72516(14) -0.1647(2) 0.3295(2) 0.0312(11) Uani 1 1 d . .
H75A H 0.7301 -0.2185 0.3197 0.037 Uiso 1 1 calc R U
H75B H 0.7507 -0.1353 0.3198 0.037 Uiso 1 1 calc R U
C76 C 0.68344(14) -0.1377(2) 0.2857(2) 0.0287(10) Uani 1 1 d . .
C77 C 0.68523(17) -0.1030(3) 0.2285(2) 0.0386(12) Uani 1 1 d . .
H77 H 0.7133 -0.0932 0.2175 0.046 Uiso 1 1 calc R U
C78 C 0.64696(19) -0.0823(3) 0.1872(2) 0.0503(15) Uani 1 1 d . .
H78 H 0.6492 -0.0585 0.1486 0.060 Uiso 1 1 calc R U
C79 C 0.60591(19) -0.0959(3) 0.2017(2) 0.0482(14) Uani 1 1 d . .
H79 H 0.5797 -0.0830 0.1728 0.058 Uiso 1 1 calc R U
C80 C 0.60306(17) -0.1287(3) 0.2588(3) 0.0513(15) Uani 1 1 d . .
H80 H 0.5748 -0.1376 0.2695 0.062 Uiso 1 1 calc R U
C81 C 0.64146(15) -0.1486(3) 0.3006(2) 0.0403(12) Uani 1 1 d . .
H81 H 0.6390 -0.1700 0.3400 0.048 Uiso 1 1 calc R U
C82 C 0.72121(15) -0.0795(2) 0.4171(2) 0.0330(11) Uani 1 1 d . .
H82A H 0.7216 -0.0791 0.4629 0.040 Uiso 1 1 calc R U
H82B H 0.6919 -0.0602 0.3961 0.040 Uiso 1 1 calc R U
C83 C 0.75683(14) -0.0251(2) 0.4033(2) 0.0275(10) Uani 1 1 d . .
C84 C 0.79882(15) -0.0213(3) 0.4416(2) 0.0321(11) Uani 1 1 d . .
H84 H 0.8057 -0.0545 0.4766 0.039 Uiso 1 1 calc R U
C85 C 0.83055(15) 0.0297(3) 0.4297(2) 0.0362(12) Uani 1 1 d . .
H85 H 0.8590 0.0309 0.4560 0.043 Uiso 1 1 calc R U
C86 C 0.82081(14) 0.0793(3) 0.3793(2) 0.0326(11) Uani 1 1 d . .
H86 H 0.8422 0.1154 0.3717 0.039 Uiso 1 1 calc R U
C87 C 0.77978(15) 0.0757(3) 0.3401(2) 0.0333(11) Uani 1 1 d . .
H87 H 0.7734 0.1084 0.3048 0.040 Uiso 1 1 calc R U
C88 C 0.74773(14) 0.0244(2) 0.3523(2) 0.0301(10) Uani 1 1 d . .
H88 H 0.7194 0.0232 0.3256 0.036 Uiso 1 1 calc R U
C89 C 0.61753(16) -0.2997(3) 0.4070(2) 0.0431(13) Uani 1 1 d . .
H89 H 0.6135 -0.2736 0.4440 0.052 Uiso 1 1 calc R U
C90 C 0.58035(16) -0.3224(3) 0.3653(3) 0.0497(14) Uani 1 1 d . .
H90 H 0.5515 -0.3111 0.3731 0.060 Uiso 1 1 calc R U
C91 C 0.58538(17) -0.3614(3) 0.3129(3) 0.0510(15) Uani 1 1 d . .
H91 H 0.5602 -0.3786 0.2840 0.061 Uiso 1 1 calc R U
C92 C 0.62754(18) -0.3752(3) 0.3027(3) 0.0554(16) Uani 1 1 d . .
H92 H 0.6321 -0.4013 0.2660 0.067 Uiso 1 1 calc R U
C93 C 0.66338(16) -0.3506(3) 0.3467(2) 0.0394(12) Uani 1 1 d . .
H93 H 0.6925 -0.3615 0.3398 0.047 Uiso 1 1 calc R U

loop_
_atom_site_aniso_label
_atom_site_aniso_U_11
_atom_site_aniso_U_22
_atom_site_aniso_U_33
_atom_site_aniso_U_23
_atom_site_aniso_U_13
_atom_site_aniso_U_12
Y1 0.0240(2) 0.0245(2) 0.0214(2) 0.00095(19) 0.00265(16) -0.00228(19)
Y2 0.0249(2) 0.0265(2) 0.0230(2) -0.00277(19) 0.00238(16) 0.0034(2)
Y3 0.0267(2) 0.0264(3) 0.0226(2) 0.00083(19) 0.00261(16) -0.00185(19)
Si1 0.0255(7) 0.0273(7) 0.0243(6) 0.0040(5) 0.0023(5) -0.0019(5)
Si2 0.0264(7) 0.0363(8) 0.0271(7) 0.0063(6) 0.0062(5) 0.0015(6)
Si3 0.0301(7) 0.0316(8) 0.0309(7) -0.0010(6) 0.0102(6) -0.0019(6)
Si4 0.0317(7) 0.0314(8) 0.0241(6) 0.0007(6) 0.0024(5) -0.0059(6)
Si5 0.0275(7) 0.0289(7) 0.0270(7) -0.0044(6) 0.0005(5) 0.0041(5)
Si6 0.0306(7) 0.0382(8) 0.0334(7) -0.0090(6) 0.0099(6) -0.0013(6)
Si7 0.0384(8) 0.0381(9) 0.0331(7) -0.0057(6) 0.0114(6) -0.0055(6)
Si8 0.0390(8) 0.0362(8) 0.0255(7) -0.0015(6) -0.0001(6) 0.0078(6)
Si9 0.0334(7) 0.0282(8) 0.0276(7) 0.0014(6) -0.0003(5) -0.0032(6)
Si10 0.0340(8) 0.0411(9) 0.0313(7) -0.0036(6) 0.0078(6) 0.0035(6)
Si11 0.0246(7) 0.0286(7) 0.0257(7) 0.0035(5) 0.0029(5) -0.0016(5)
Si12 0.0266(7) 0.0377(8) 0.0311(7) 0.0075(6) 0.0084(5) 0.0019(6)
N1 0.0209(19) 0.030(2) 0.0224(18) 0.0033(16) 0.0018(14) -0.0006(16)
N2 0.029(2) 0.024(2) 0.028(2) -0.0016(16) 0.0077(16) -0.0037(16)
N3 0.027(2) 0.027(2) 0.028(2) 0.0030(17) 0.0034(16) 0.0003(16)
N4 0.030(2) 0.027(2) 0.032(2) 0.0043(17) 0.0009(17) -0.0068(17)
N5 0.027(2) 0.029(2) 0.0250(19) -0.0082(16) 0.0042(15) 0.0020(16)
N6 0.032(2) 0.032(2) 0.0218(19) -0.0040(16) 0.0052(16) 0.0019(17)
N7 0.031(2) 0.029(2) 0.029(2) -0.0001(17) 0.0060(16) -0.0010(17)
N8 0.029(2) 0.037(2) 0.034(2) -0.0108(19) -0.0064(17) 0.0065(18)
N9 0.030(2) 0.032(2) 0.025(2) -0.0032(17) 0.0054(16) 0.0037(17)
N10 0.0218(19) 0.028(2) 0.0240(19) 0.0044(16) 0.0000(15) 0.0011(16)
N11 0.027(2) 0.027(2) 0.032(2) 0.0011(17) 0.0073(16) -0.0001(16)
N12 0.023(2) 0.031(2) 0.037(2) 0.0063(18) 0.0060(17) -0.0016(17)
C1 0.040(3) 0.029(3) 0.031(3) 0.006(2) 0.004(2) -0.001(2)
C2 0.036(3) 0.035(3) 0.038(3) 0.001(2) 0.007(2) -0.001(2)
C3 0.032(3) 0.030(3) 0.031(3) 0.002(2) 0.002(2) -0.005(2)
C4 0.048(3) 0.054(3) 0.038(3) 0.003(3) 0.018(2) 0.008(3)
C5 0.034(3) 0.047(3) 0.042(3) 0.010(2) 0.011(2) -0.006(2)
C6 0.032(3) 0.059(4) 0.048(3) 0.012(3) 0.011(2) 0.005(3)
C7 0.027(3) 0.054(4) 0.053(3) -0.006(3) 0.010(2) 0.006(2)
C8 0.043(3) 0.041(3) 0.046(3) -0.003(3) 0.010(2) 0.004(2)
C9 0.048(3) 0.060(4) 0.060(4) 0.013(3) 0.030(3) 0.009(3)
C10 0.055(3) 0.039(3) 0.038(3) -0.005(2) 0.001(2) -0.013(3)
C11 0.043(3) 0.042(3) 0.030(3) 0.003(2) 0.006(2) -0.002(2)
C12 0.029(3) 0.047(3) 0.038(3) 0.009(2) 0.002(2) -0.003(2)
C13 0.029(2) 0.027(3) 0.032(3) 0.001(2) 0.010(2) -0.002(2)
C14 0.031(3) 0.024(3) 0.028(2) -0.002(2) 0.011(2) 0.000(2)
C15 0.043(3) 0.026(3) 0.029(3) -0.002(2) 0.004(2) -0.003(2)
C16 0.032(3) 0.035(3) 0.047(3) -0.011(2) 0.001(2) -0.006(2)
C17 0.042(3) 0.034(3) 0.044(3) -0.005(2) 0.017(2) -0.012(2)
C18 0.044(3) 0.026(3) 0.034(3) 0.003(2) 0.011(2) -0.001(2)
C19 0.031(3) 0.029(3) 0.034(3) -0.005(2) 0.009(2) 0.002(2)
C20 0.031(3) 0.023(3) 0.031(2) 0.001(2) 0.003(2) 0.002(2)
C21 0.029(2) 0.021(2) 0.029(2) -0.0044(19) 0.0018(19) -0.0002(19)
C22 0.041(3) 0.029(3) 0.031(3) -0.001(2) 0.007(2) 0.006(2)
C23 0.064(4) 0.032(3) 0.027(3) 0.000(2) -0.004(2) 0.013(3)
C24 0.047(3) 0.035(3) 0.045(3) -0.008(3) -0.014(3) 0.011(3)
C25 0.026(3) 0.035(3) 0.065(4) -0.007(3) -0.002(2) 0.003(2)
C26 0.029(3) 0.031(3) 0.047(3) 0.008(2) 0.000(2) -0.002(2)
C27 0.039(3) 0.029(3) 0.037(3) 0.002(2) -0.003(2) -0.001(2)
C28 0.058(4) 0.046(3) 0.038(3) -0.008(3) 0.000(3) 0.001(3)
C29 0.061(4) 0.046(4) 0.039(3) -0.004(3) -0.016(3) -0.012(3)
C30 0.035(3) 0.040(3) 0.047(3) 0.007(3) -0.011(2) -0.011(2)
C31 0.028(3) 0.046(3) 0.039(3) 0.000(2) 0.002(2) -0.008(2)
C32 0.032(3) 0.034(3) 0.042(3) -0.013(2) 0.002(2) 0.009(2)
C33 0.032(3) 0.037(3) 0.038(3) -0.009(2) 0.002(2) 0.003(2)
C34 0.052(3) 0.034(3) 0.045(3) -0.003(3) 0.000(3) 0.009(2)
C35 0.061(4) 0.059(4) 0.040(3) 0.000(3) 0.023(3) -0.002(3)
C36 0.032(3) 0.060(4) 0.067(4) -0.024(3) 0.024(3) -0.007(3)
C37 0.031(3) 0.052(3) 0.048(3) -0.021(3) 0.009(2) 0.000(2)
C38 0.052(4) 0.070(4) 0.061(4) -0.023(3) 0.032(3) -0.023(3)
C39 0.066(4) 0.049(4) 0.038(3) -0.003(3) 0.012(3) -0.014(3)
C40 0.033(3) 0.048(3) 0.053(3) -0.004(3) 0.011(2) -0.004(2)
C41 0.046(3) 0.050(3) 0.030(3) -0.006(2) 0.002(2) 0.004(3)
C42 0.034(3) 0.063(4) 0.035(3) -0.008(3) -0.001(2) 0.011(3)
C43 0.070(4) 0.044(4) 0.052(4) 0.005(3) -0.006(3) 0.008(3)
C44 0.035(3) 0.040(3) 0.026(2) -0.005(2) 0.011(2) 0.001(2)
C45 0.029(2) 0.026(3) 0.025(2) 0.0038(19) 0.0103(19) -0.0012(19)
C46 0.027(2) 0.032(3) 0.025(2) -0.005(2) 0.0033(19) -0.001(2)
C47 0.038(3) 0.027(3) 0.033(3) -0.001(2) 0.010(2) -0.003(2)
C48 0.028(3) 0.028(3) 0.049(3) 0.006(2) 0.010(2) 0.005(2)
C49 0.034(3) 0.039(3) 0.037(3) 0.007(2) -0.002(2) -0.002(2)
C50 0.041(3) 0.029(3) 0.025(2) 0.003(2) 0.003(2) -0.004(2)
C51 0.029(2) 0.025(3) 0.034(3) -0.002(2) 0.007(2) -0.001(2)
C52 0.029(2) 0.026(3) 0.030(2) -0.001(2) 0.0053(19) 0.000(2)
C53 0.033(3) 0.039(3) 0.046(3) -0.013(2) 0.009(2) 0.002(2)
C54 0.023(3) 0.053(4) 0.060(4) -0.008(3) 0.002(2) 0.002(2)
C55 0.038(3) 0.040(3) 0.045(3) -0.004(3) -0.010(2) -0.006(2)
C56 0.051(3) 0.037(3) 0.031(3) -0.002(2) 0.002(2) 0.004(3)
C57 0.035(3) 0.037(3) 0.032(3) -0.001(2) 0.011(2) 0.001(2)
C58 0.046(3) 0.040(3) 0.033(3) -0.003(2) -0.006(2) 0.009(2)
C59 0.073(4) 0.046(4) 0.042(3) 0.000(3) -0.010(3) 0.007(3)
C60 0.063(4) 0.049(4) 0.048(4) -0.006(3) -0.030(3) 0.020(3)
C61 0.043(3) 0.051(4) 0.057(4) -0.013(3) -0.015(3) 0.020(3)
C62 0.040(3) 0.037(3) 0.048(3) -0.010(3) -0.005(2) 0.013(2)
C63 0.033(3) 0.042(3) 0.054(3) -0.006(3) 0.005(2) -0.001(2)
C64 0.052(3) 0.039(3) 0.042(3) -0.005(2) 0.011(3) -0.008(3)
C65 0.054(3) 0.043(3) 0.040(3) 0.002(3) -0.003(2) 0.001(3)
C66 0.059(4) 0.066(4) 0.103(5) 0.038(4) 0.040(4) 0.013(3)
C67 0.051(4) 0.240(10) 0.090(6) -0.106(6) 0.016(4) 0.005(5)
C68 0.037(3) 0.068(4) 0.092(5) 0.046(4) 0.021(3) 0.026(3)
C69 0.040(3) 0.039(3) 0.034(3) -0.001(2) 0.006(2) -0.007(2)
C70 0.037(3) 0.032(3) 0.034(3) 0.003(2) 0.010(2) -0.006(2)
C71 0.034(3) 0.033(3) 0.038(3) 0.008(2) 0.003(2) 0.000(2)
C72 0.040(3) 0.057(4) 0.044(3) 0.011(3) 0.013(2) 0.005(3)
C73 0.046(3) 0.057(4) 0.032(3) 0.008(3) 0.013(2) 0.005(3)
C74 0.028(3) 0.054(3) 0.044(3) 0.016(3) 0.012(2) 0.005(2)
C75 0.032(3) 0.028(3) 0.035(3) 0.004(2) 0.011(2) 0.002(2)
C76 0.033(3) 0.023(3) 0.030(3) -0.002(2) 0.004(2) 0.001(2)
C77 0.050(3) 0.036(3) 0.032(3) -0.001(2) 0.012(2) -0.004(2)
C78 0.073(4) 0.041(3) 0.031(3) -0.003(2) -0.007(3) 0.002(3)
C79 0.054(4) 0.036(3) 0.046(3) -0.003(3) -0.015(3) 0.007(3)
C80 0.036(3) 0.047(4) 0.067(4) 0.001(3) -0.001(3) 0.003(3)
C81 0.037(3) 0.040(3) 0.044(3) 0.007(2) 0.007(2) -0.002(2)
C82 0.035(3) 0.030(3) 0.036(3) 0.004(2) 0.011(2) 0.000(2)
C83 0.036(3) 0.023(2) 0.026(2) -0.0028(19) 0.011(2) 0.001(2)
C84 0.036(3) 0.030(3) 0.029(3) 0.005(2) 0.003(2) 0.003(2)
C85 0.028(3) 0.042(3) 0.037(3) -0.002(2) 0.001(2) -0.002(2)
C86 0.031(3) 0.036(3) 0.032(3) -0.002(2) 0.007(2) -0.005(2)
C87 0.038(3) 0.031(3) 0.031(3) 0.003(2) 0.007(2) -0.005(2)
C88 0.030(3) 0.027(3) 0.033(3) -0.001(2) 0.004(2) 0.001(2)
C89 0.041(3) 0.054(4) 0.035(3) -0.002(3) 0.009(2) -0.001(3)
C90 0.029(3) 0.063(4) 0.056(4) 0.014(3) 0.004(3) -0.006(3)
C91 0.036(3) 0.058(4) 0.051(4) 0.001(3) -0.012(3) -0.014(3)
C92 0.054(4) 0.059(4) 0.045(3) -0.016(3) -0.011(3) -0.008(3)
C93 0.037(3) 0.042(3) 0.039(3) -0.010(2) 0.007(2) 0.001(2)

loop_
_atom_type_symbol
_atom_type_description
_atom_type_scat_dispersion_real
_atom_type_scat_dispersion_imag
_atom_type_scat_source
C C 0.0033 0.0016 'International Tables Vol C Tables 4.2.6.8 and 6.1.1.4'
H H 0.0000 0.0000 'International Tables Vol C Tables 4.2.6.8 and 6.1.1.4'
N N 0.0061 0.0033 'International Tables Vol C Tables 4.2.6.8 and 6.1.1.4'
Y Y -2.7962 3.5667 'International Tables Vol C Tables 4.2.6.8 and 6.1.1.4'
Si Si 0.0817 0.0704 'International Tables Vol C Tables 4.2.6.8 and 6.1.1.4'

loop_
_geom_angle_atom_site_label_1
_geom_angle_atom_site_label_2
_geom_angle_atom_site_label_3
_geom_angle
N3 Y1 N1 111.79(12)
N3 Y1 N2 105.35(13)
N1 Y1 N2 114.79(12)
N3 Y1 N4 94.28(12)
N1 Y1 N4 93.69(12)
N2 Y1 N4 134.89(12)
N3 Y1 Si1 141.18(9)
N1 Y1 Si1 30.01(8)
N2 Y1 Si1 101.94(9)
N4 Y1 Si1 85.36(8)
N3 Y1 Si3 99.60(10)
N1 Y1 Si3 139.71(9)
N2 Y1 Si3 28.82(9)
N4 Y1 Si3 108.92(9)
Si1 Y1 Si3 117.27(3)
N7 Y2 N5 112.78(12)
N7 Y2 N6 105.76(13)
N5 Y2 N6 113.50(12)
N7 Y2 N8 92.62(12)
N5 Y2 N8 93.01(13)
N6 Y2 N8 137.30(13)
N7 Y2 Si5 141.66(9)
N5 Y2 Si5 30.05(8)
N6 Y2 Si5 102.22(9)
N8 Y2 Si5 84.00(9)
N7 Y2 Si7 99.68(10)
N5 Y2 Si7 138.39(9)
N6 Y2 Si7 28.72(9)
N8 Y2 Si7 111.38(10)
Si5 Y2 Si7 117.16(4)
N11 Y3 N9 105.98(13)
N11 Y3 N10 116.39(12)
N9 Y3 N10 125.73(12)
N11 Y3 N12 93.87(12)
N9 Y3 N12 114.81(12)
N10 Y3 N12 95.15(12)
N11 Y3 Si9 107.76(10)
N9 Y3 Si9 28.55(9)
N10 Y3 Si9 103.23(8)
N12 Y3 Si9 140.92(9)
N11 Y3 Si11 144.23(9)
N9 Y3 Si11 106.14(9)
N10 Y3 Si11 28.47(8)
N12 Y3 Si11 86.65(9)
Si9 Y3 Si11 93.35(3)
N1 Si1 C2 112.80(19)
N1 Si1 C1 114.52(18)
C2 Si1 C1 108.6(2)
N1 Si1 C3 108.47(18)
C2 Si1 C3 107.3(2)
C1 Si1 C3 104.6(2)
N1 Si1 Y1 40.74(11)
C2 Si1 Y1 127.28(15)
C1 Si1 Y1 123.73(15)
C3 Si1 Y1 67.77(13)
N1 Si2 C5 111.90(19)
N1 Si2 C4 112.31(19)
C5 Si2 C4 107.0(2)
N1 Si2 C6 114.09(19)
C5 Si2 C6 105.9(2)
C4 Si2 C6 105.1(2)
N2 Si3 C9 115.1(2)
N2 Si3 C8 114.9(2)
C9 Si3 C8 107.8(2)
N2 Si3 C7 106.42(19)
C9 Si3 C7 104.9(2)
C8 Si3 C7 106.9(2)
N2 Si3 Y1 39.60(12)
C9 Si3 Y1 127.70(17)
C8 Si3 Y1 124.18(16)
C7 Si3 Y1 66.90(14)
N2 Si4 C12 110.87(19)
N2 Si4 C10 112.9(2)
C12 Si4 C10 106.1(2)
N2 Si4 C11 112.70(19)
C12 Si4 C11 106.7(2)
C10 Si4 C11 107.2(2)
N5 Si5 C34 113.4(2)
N5 Si5 C33 115.36(19)
C34 Si5 C33 106.8(2)
N5 Si5 C32 108.37(19)
C34 Si5 C32 107.8(2)
C33 Si5 C32 104.6(2)
N5 Si5 Y2 40.77(12)
C34 Si5 Y2 127.51(16)
C33 Si5 Y2 125.26(15)
C32 Si5 Y2 67.62(14)
N5 Si6 C37 111.5(2)
N5 Si6 C35 112.5(2)
C37 Si6 C35 106.6(2)
N5 Si6 C36 113.69(19)
C37 Si6 C36 106.2(2)
C35 Si6 C36 105.8(2)
N6 Si7 C38 114.5(2)
N6 Si7 C39 115.8(2)
C38 Si7 C39 106.1(2)
N6 Si7 C40 106.1(2)
C38 Si7 C40 107.1(2)
C39 Si7 C40 106.8(2)
N6 Si7 Y2 39.53(12)
C38 Si7 Y2 130.94(18)
C39 Si7 Y2 122.57(16)
C40 Si7 Y2 66.85(15)
N6 Si8 C42 111.41(19)
N6 Si8 C41 113.11(19)
C42 Si8 C41 106.4(2)
N6 Si8 C43 112.3(2)
C42 Si8 C43 106.5(2)
C41 Si8 C43 106.7(2)
N9 Si9 C64 114.1(2)
N9 Si9 C65 113.6(2)
C64 Si9 C65 109.2(2)
N9 Si9 C63 107.78(19)
C64 Si9 C63 104.5(2)
C65 Si9 C63 107.0(2)
N9 Si9 Y3 39.09(12)
C64 Si9 Y3 127.13(16)
C65 Si9 Y3 123.12(16)
C63 Si9 Y3 68.79(15)
N9 Si10 C67 115.5(2)
N9 Si10 C66 111.4(2)
C67 Si10 C66 106.3(3)
N9 Si10 C68 109.9(2)
C67 Si10 C68 105.6(3)
C66 Si10 C68 107.7(3)
N10 Si11 C69 113.55(19)
N10 Si11 C71 114.05(18)
C69 Si11 C71 107.4(2)
N10 Si11 C70 109.25(18)
C69 Si11 C70 107.5(2)
C71 Si11 C70 104.5(2)
N10 Si11 Y3 39.05(11)
C69 Si11 Y3 131.71(15)
C71 Si11 Y3 119.96(15)
C70 Si11 Y3 70.56(14)
N10 Si12 C74 111.05(19)
N10 Si12 C73 111.98(19)
C74 Si12 C73 108.2(2)
N10 Si12 C72 114.46(19)
C74 Si12 C72 105.2(2)
C73 Si12 C72 105.5(2)
Si2 N1 Si1 121.0(2)
Si2 N1 Y1 129.65(18)
Si1 N1 Y1 109.26(16)
Si3 N2 Si4 122.8(2)
Si3 N2 Y1 111.58(17)
Si4 N2 Y1 125.61(18)
C20 N3 C13 110.9(3)
C20 N3 Y1 123.5(3)
C13 N3 Y1 125.5(3)
C31 N4 C27 115.4(4)
C31 N4 Y1 135.2(3)
C27 N4 Y1 108.8(3)
Si6 N5 Si5 121.6(2)
Si6 N5 Y2 129.15(18)
Si5 N5 Y2 109.19(16)
Si7 N6 Si8 122.0(2)
Si7 N6 Y2 111.75(17)
Si8 N6 Y2 126.13(19)
C51 N7 C44 111.0(3)
C51 N7 Y2 123.7(3)
C44 N7 Y2 125.2(3)
C62 N8 C58 116.3(4)
C62 N8 Y2 132.8(3)
C58 N8 Y2 110.7(3)
Si10 N9 Si9 125.1(2)
Si10 N9 Y3 122.45(18)
Si9 N9 Y3 112.35(17)
Si12 N10 Si11 122.3(2)
Si12 N10 Y3 125.24(18)
Si11 N10 Y3 112.49(17)
C75 N11 C82 112.1(3)
C75 N11 Y3 122.9(3)
C82 N11 Y3 124.9(3)
C89 N12 C93 116.7(4)
C89 N12 Y3 127.3(3)
C93 N12 Y3 115.3(3)
Si1 C1 H1A 109.5
Si1 C1 H1B 109.5
H1A C1 H1B 109.5
Si1 C1 H1C 109.5
H1A C1 H1C 109.5
H1B C1 H1C 109.5
Si1 C2 H2A 109.5
Si1 C2 H2B 109.5
H2A C2 H2B 109.5
Si1 C2 H2C 109.5
H2A C2 H2C 109.5
H2B C2 H2C 109.5
Si1 C3 H3A 109.5
Si1 C3 H3B 109.5
H3A C3 H3B 109.5
Si1 C3 H3C 109.5
H3A C3 H3C 109.5
H3B C3 H3C 109.5
Si2 C4 H4A 109.5
Si2 C4 H4B 109.5
H4A C4 H4B 109.5
Si2 C4 H4C 109.5
H4A C4 H4C 109.5
H4B C4 H4C 109.5
Si2 C5 H5A 109.5
Si2 C5 H5B 109.5
H5A C5 H5B 109.5
Si2 C5 H5C 109.5
H5A C5 H5C 109.5
H5B C5 H5C 109.5
Si2 C6 H6A 109.5
Si2 C6 H6B 109.5
H6A C6 H6B 109.5
Si2 C6 H6C 109.5
H6A C6 H6C 109.5
H6B C6 H6C 109.5
Si3 C7 H7A 109.5
Si3 C7 H7B 109.5
H7A C7 H7B 109.5
Si3 C7 H7C 109.5
H7A C7 H7C 109.5
H7B C7 H7C 109.5
Si3 C8 H8A 109.5
Si3 C8 H8B 109.5
H8A C8 H8B 109.5
Si3 C8 H8C 109.5
H8A C8 H8C 109.5
H8B C8 H8C 109.5
Si3 C9 H9A 109.5
Si3 C9 H9B 109.5
H9A C9 H9B 109.5
Si3 C9 H9C 109.5
H9A C9 H9C 109.5
H9B C9 H9C 109.5
Si4 C10 H10A 109.5
Si4 C10 H10B 109.5
H10A C10 H10B 109.5
Si4 C10 H10C 109.5
H10A C10 H10C 109.5
H10B C10 H10C 109.5
Si4 C11 H11A 109.5
Si4 C11 H11B 109.5
H11A C11 H11B 109.5
Si4 C11 H11C 109.5
H11A C11 H11C 109.5
H11B C11 H11C 109.5
Si4 C12 H12A 109.5
Si4 C12 H12B 109.5
H12A C12 H12B 109.5
Si4 C12 H12C 109.5
H12A C12 H12C 109.5
H12B C12 H12C 109.5
N3 C13 C14 115.7(3)
N3 C13 H13A 108.4
C14 C13 H13A 108.4
N3 C13 H13B 108.4
C14 C13 H13B 108.4
H13A C13 H13B 107.4
C15 C14 C19 117.8(4)
C15 C14 C13 120.9(4)
C19 C14 C13 121.3(4)
C16 C15 C14 121.0(4)
C16 C15 H15 119.5
C14 C15 H15 119.5
C17 C16 C15 120.6(4)
C17 C16 H16 119.7
C15 C16 H16 119.7
C16 C17 C18 119.2(4)
C16 C17 H17 120.4
C18 C17 H17 120.4
C17 C18 C19 119.9(4)
C17 C18 H18 120.1
C19 C18 H18 120.1
C18 C19 C14 121.5(4)
C18 C19 H19 119.2
C14 C19 H19 119.2
N3 C20 C21 116.0(3)
N3 C20 H20A 108.3
C21 C20 H20A 108.3
N3 C20 H20B 108.3
C21 C20 H20B 108.3
H20A C20 H20B 107.4
C22 C21 C26 117.3(4)
C22 C21 C20 121.3(4)
C26 C21 C20 121.4(4)
C21 C22 C23 121.8(5)
C21 C22 H22 119.1
C23 C22 H22 119.1
C24 C23 C22 119.9(5)
C24 C23 H23 120.0
C22 C23 H23 120.0
C25 C24 C23 118.9(5)
C25 C24 H24 120.6
C23 C24 H24 120.6
C24 C25 C26 121.1(5)
C24 C25 H25 119.4
C26 C25 H25 119.4
C25 C26 C21 120.9(5)
C25 C26 H26 119.6
C21 C26 H26 119.6
N4 C27 C28 124.2(5)
N4 C27 H27 117.9
C28 C27 H27 117.9
C29 C28 C27 118.7(5)
C29 C28 H28 120.6
C27 C28 H28 120.6
C30 C29 C28 118.1(5)
C30 C29 H29 120.9
C28 C29 H29 120.9
C29 C30 C31 119.5(5)
C29 C30 H30 120.3
C31 C30 H30 120.3
N4 C31 C30 124.1(5)
N4 C31 H31 118.0
C30 C31 H31 118.0
Si5 C32 H32A 109.5
Si5 C32 H32B 109.5
H32A C32 H32B 109.5
Si5 C32 H32C 109.5
H32A C32 H32C 109.5
H32B C32 H32C 109.5
Si5 C33 H33A 109.5
Si5 C33 H33B 109.5
H33A C33 H33B 109.5
Si5 C33 H33C 109.5
H33A C33 H33C 109.5
H33B C33 H33C 109.5
Si5 C34 H34A 109.5
Si5 C34 H34B 109.5
H34A C34 H34B 109.5
Si5 C34 H34C 109.5
H34A C34 H34C 109.5
H34B C34 H34C 109.5
Si6 C35 H35A 109.5
Si6 C35 H35B 109.5
H35A C35 H35B 109.5
Si6 C35 H35C 109.5
H35A C35 H35C 109.5
H35B C35 H35C 109.5
Si6 C36 H36A 109.5
Si6 C36 H36B 109.5
H36A C36 H36B 109.5
Si6 C36 H36C 109.5
H36A C36 H36C 109.5
H36B C36 H36C 109.5
Si6 C37 H37A 109.5
Si6 C37 H37B 109.5
H37A C37 H37B 109.5
Si6 C37 H37C 109.5
H37A C37 H37C 109.5
H37B C37 H37C 109.5
Si7 C38 H38A 109.5
Si7 C38 H38B 109.5
H38A C38 H38B 109.5
Si7 C38 H38C 109.5
H38A C38 H38C 109.5
H38B C38 H38C 109.5
Si7 C39 H39A 109.5
Si7 C39 H39B 109.5
H39A C39 H39B 109.5
Si7 C39 H39C 109.5
H39A C39 H39C 109.5
H39B C39 H39C 109.5
Si7 C40 H40A 109.5
Si7 C40 H40B 109.5
H40A C40 H40B 109.5
Si7 C40 H40C 109.5
H40A C40 H40C 109.5
H40B C40 H40C 109.5
Si8 C41 H41A 109.5
Si8 C41 H41B 109.5
H41A C41 H41B 109.5
Si8 C41 H41C 109.5
H41A C41 H41C 109.5
H41B C41 H41C 109.5
Si8 C42 H42A 109.5
Si8 C42 H42B 109.5
H42A C42 H42B 109.5
Si8 C42 H42C 109.5
H42A C42 H42C 109.5
H42B C42 H42C 109.5
Si8 C43 H43A 109.5
Si8 C43 H43B 109.5
H43A C43 H43B 109.5
Si8 C43 H43C 109.5
H43A C43 H43C 109.5
H43B C43 H43C 109.5
N7 C44 C45 114.8(3)
N7 C44 H44A 108.6
C45 C44 H44A 108.6
N7 C44 H44B 108.6
C45 C44 H44B 108.6
H44A C44 H44B 107.5
C50 C45 C46 118.4(4)
C50 C45 C44 121.0(4)
C46 C45 C44 120.6(4)
C47 C46 C45 120.6(4)
C47 C46 H46 119.7
C45 C46 H46 119.7
C48 C47 C46 120.0(4)
C48 C47 H47 120.0
C46 C47 H47 120.0
C47 C48 C49 119.8(4)
C47 C48 H48 120.1
C49 C48 H48 120.1
C50 C49 C48 120.0(4)
C50 C49 H49 120.0
C48 C49 H49 120.0
C49 C50 C45 121.2(4)
C49 C50 H50 119.4
C45 C50 H50 119.4
N7 C51 C52 116.0(3)
N7 C51 H51A 108.3
C52 C51 H51A 108.3
N7 C51 H51B 108.3
C52 C51 H51B 108.3
H51A C51 H51B 107.4
C53 C52 C57 117.5(4)
C53 C52 C51 121.4(4)
C57 C52 C51 121.1(4)
C52 C53 C54 121.5(5)
C52 C53 H53 119.3
C54 C53 H53 119.3
C55 C54 C53 120.4(5)
C55 C54 H54 119.8
C53 C54 H54 119.8
C56 C55 C54 119.0(4)
C56 C55 H55 120.5
C54 C55 H55 120.5
C55 C56 C57 120.0(5)
C55 C56 H56 120.0
C57 C56 H56 120.0
C56 C57 C52 121.5(4)
C56 C57 H57 119.2
C52 C57 H57 119.2
N8 C58 C59 123.0(5)
N8 C58 H58 118.5
C59 C58 H58 118.5
C60 C59 C58 119.1(6)
C60 C59 H59 120.5
C58 C59 H59 120.5
C59 C60 C61 119.3(5)
C59 C60 H60 120.3
C61 C60 H60 120.3
C60 C61 C62 118.3(5)
C60 C61 H61 120.9
C62 C61 H61 120.9
N8 C62 C61 124.1(5)
N8 C62 H62 118.0
C61 C62 H62 118.0
Si9 C63 H63A 109.5
Si9 C63 H63B 109.5
H63A C63 H63B 109.5
Si9 C63 H63C 109.5
H63A C63 H63C 109.5
H63B C63 H63C 109.5
Si9 C64 H64A 109.5
Si9 C64 H64B 109.5
H64A C64 H64B 109.5
Si9 C64 H64C 109.5
H64A C64 H64C 109.5
H64B C64 H64C 109.5
Si9 C65 H65A 109.5
Si9 C65 H65B 109.5
H65A C65 H65B 109.5
Si9 C65 H65C 109.5
H65A C65 H65C 109.5
H65B C65 H65C 109.5
Si10 C66 H66A 109.5
Si10 C66 H66B 109.5
H66A C66 H66B 109.5
Si10 C66 H66C 109.5
H66A C66 H66C 109.5
H66B C66 H66C 109.5
Si10 C67 H67A 109.5
Si10 C67 H67B 109.5
H67A C67 H67B 109.5
Si10 C67 H67C 109.5
H67A C67 H67C 109.5
H67B C67 H67C 109.5
Si11 C69 H69A 109.5
Si11 C69 H69B 109.5
H69A C69 H69B 109.5
Si11 C69 H69C 109.5
H69A C69 H69C 109.5
H69B C69 H69C 109.5
Si11 C70 H70A 109.5
Si11 C70 H70B 109.5
H70A C70 H70B 109.5
Si11 C70 H70C 109.5
H70A C70 H70C 109.5
H70B C70 H70C 109.5
Si11 C71 H71A 109.5
Si11 C71 H71B 109.5
H71A C71 H71B 109.5
Si11 C71 H71C 109.5
H71A C71 H71C 109.5
H71B C71 H71C 109.5
Si12 C72 H72A 109.5
Si12 C72 H72B 109.5
H72A C72 H72B 109.5
Si12 C72 H72C 109.5
H72A C72 H72C 109.5
H72B C72 H72C 109.5
Si12 C73 H73A 109.5
Si12 C73 H73B 109.5
H73A C73 H73B 109.5
Si12 C73 H73C 109.5
H73A C73 H73C 109.5
H73B C73 H73C 109.5
Si12 C74 H74A 109.5
Si12 C74 H74B 109.5
H74A C74 H74B 109.5
Si12 C74 H74C 109.5
H74A C74 H74C 109.5
H74B C74 H74C 109.5
N11 C75 C76 117.2(4)
N11 C75 H75A 108.0
C76 C75 H75A 108.0
N11 C75 H75B 108.0
C76 C75 H75B 108.0
H75A C75 H75B 107.2
C77 C76 C81 117.0(4)
C77 C76 C75 121.8(4)
C81 C76 C75 121.1(4)
C78 C77 C76 121.5(5)
C78 C77 H77 119.2
C76 C77 H77 119.2
C79 C78 C77 120.6(5)
C79 C78 H78 119.7
C77 C78 H78 119.7
C78 C79 C80 119.2(5)
C78 C79 H79 120.4
C80 C79 H79 120.4
C79 C80 C81 120.2(5)
C79 C80 H80 119.9
C81 C80 H80 119.9
C80 C81 C76 121.3(5)
C80 C81 H81 119.3
C76 C81 H81 119.3
N11 C82 C83 115.3(4)
N11 C82 H82A 108.5
C83 C82 H82A 108.5
N11 C82 H82B 108.5
C83 C82 H82B 108.5
H82A C82 H82B 107.5
C88 C83 C84 118.0(4)
C88 C83 C82 120.2(4)
C84 C83 C82 121.8(4)
C85 C84 C83 121.4(4)
C85 C84 H84 119.3
C83 C84 H84 119.3
C84 C85 C86 120.0(4)
C84 C85 H85 120.0
C86 C85 H85 120.0
C87 C86 C85 119.7(4)
C87 C86 H86 120.2
C85 C86 H86 120.2
C86 C87 C88 120.3(4)
C86 C87 H87 119.8
C88 C87 H87 119.8
C87 C88 C83 120.7(4)
C87 C88 H88 119.7
C83 C88 H88 119.7
N12 C89 C90 123.4(5)
N12 C89 H89 118.3
C90 C89 H89 118.3
C91 C90 C89 119.3(5)
C91 C90 H90 120.4
C89 C90 H90 120.4
C90 C91 C92 118.6(5)
C90 C91 H91 120.7
C92 C91 H91 120.7
C91 C92 C93 118.9(5)
C91 C92 H92 120.5
C93 C92 H92 120.5
N12 C93 C92 123.0(5)
N12 C93 H93 118.5
C92 C93 H93 118.5

loop_
_geom_bond_atom_site_label_1
_geom_bond_atom_site_label_2
_geom_bond_distance
Y1 N3 2.179(3)
Y1 N1 2.250(3)
Y1 N2 2.259(3)
Y1 N4 2.549(4)
Y1 Si1 3.2549(15)
Y1 Si3 3.2955(14)
Y2 N7 2.173(4)
Y2 N5 2.249(3)
Y2 N6 2.266(3)
Y2 N8 2.557(4)
Y2 Si5 3.2523(15)
Y2 Si7 3.3063(15)
Y3 N11 2.172(3)
Y3 N9 2.259(3)
Y3 N10 2.272(3)
Y3 N12 2.465(4)
Y3 Si9 3.3133(15)
Y3 Si11 3.3331(15)
Si1 N1 1.724(3)
Si1 C2 1.874(4)
Si1 C1 1.878(4)
Si1 C3 1.895(4)
Si2 N1 1.720(3)
Si2 C5 1.861(5)
Si2 C4 1.881(5)
Si2 C6 1.885(5)
Si3 N2 1.708(4)
Si3 C9 1.862(5)
Si3 C8 1.877(5)
Si3 C7 1.891(5)
Si4 N2 1.722(4)
Si4 C12 1.866(4)
Si4 C10 1.872(5)
Si4 C11 1.878(4)
Si5 N5 1.724(3)
Si5 C34 1.871(5)
Si5 C33 1.879(4)
Si5 C32 1.893(4)
Si6 N5 1.720(4)
Si6 C37 1.868(5)
Si6 C35 1.880(5)
Si6 C36 1.886(5)
Si7 N6 1.711(4)
Si7 C38 1.864(5)
Si7 C39 1.882(5)
Si7 C40 1.892(5)
Si8 N6 1.719(4)
Si8 C42 1.868(5)
Si8 C41 1.875(4)
Si8 C43 1.879(5)
Si9 N9 1.712(4)
Si9 C64 1.872(5)
Si9 C65 1.881(5)
Si9 C63 1.894(5)
Si10 N9 1.712(4)
Si10 C67 1.850(6)
Si10 C66 1.859(5)
Si10 C68 1.898(5)
Si11 N10 1.720(3)
Si11 C69 1.873(4)
Si11 C71 1.877(4)
Si11 C70 1.882(4)
Si12 N10 1.718(3)
Si12 C74 1.873(5)
Si12 C73 1.878(5)
Si12 C72 1.883(5)
N3 C20 1.470(5)
N3 C13 1.473(5)
N4 C31 1.342(5)
N4 C27 1.350(6)
N7 C51 1.467(5)
N7 C44 1.472(5)
N8 C62 1.346(5)
N8 C58 1.348(6)
N11 C75 1.466(5)
N11 C82 1.475(5)
N12 C89 1.332(5)
N12 C93 1.337(5)
C1 H1A 0.9800
C1 H1B 0.9800
C1 H1C 0.9800
C2 H2A 0.9800
C2 H2B 0.9800
C2 H2C 0.9800
C3 H3A 0.9800
C3 H3B 0.9800
C3 H3C 0.9800
C4 H4A 0.9800
C4 H4B 0.9800
C4 H4C 0.9800
C5 H5A 0.9800
C5 H5B 0.9800
C5 H5C 0.9800
C6 H6A 0.9800
C6 H6B 0.9800
C6 H6C 0.9800
C7 H7A 0.9800
C7 H7B 0.9800
C7 H7C 0.9800
C8 H8A 0.9800
C8 H8B 0.9800
C8 H8C 0.9800
C9 H9A 0.9800
C9 H9B 0.9800
C9 H9C 0.9800
C10 H10A 0.9800
C10 H10B 0.9800
C10 H10C 0.9800
C11 H11A 0.9800
C11 H11B 0.9800
C11 H11C 0.9800
C12 H12A 0.9800
C12 H12B 0.9800
C12 H12C 0.9800
C13 C14 1.511(5)
C13 H13A 0.9900
C13 H13B 0.9900
C14 C15 1.391(6)
C14 C19 1.393(6)
C15 C16 1.391(6)
C15 H15 0.9500
C16 C17 1.386(6)
C16 H16 0.9500
C17 C18 1.388(6)
C17 H17 0.9500
C18 C19 1.392(6)
C18 H18 0.9500
C19 H19 0.9500
C20 C21 1.523(5)
C20 H20A 0.9900
C20 H20B 0.9900
C21 C22 1.391(6)
C21 C26 1.399(6)
C22 C23 1.394(6)
C22 H22 0.9500
C23 C24 1.389(7)
C23 H23 0.9500
C24 C25 1.380(7)
C24 H24 0.9500
C25 C26 1.388(6)
C25 H25 0.9500
C26 H26 0.9500
C27 C28 1.384(6)
C27 H27 0.9500
C28 C29 1.381(7)
C28 H28 0.9500
C29 C30 1.373(7)
C29 H29 0.9500
C30 C31 1.380(6)
C30 H30 0.9500
C31 H31 0.9500
C32 H32A 0.9800
C32 H32B 0.9800
C32 H32C 0.9800
C33 H33A 0.9800
C33 H33B 0.9800
C33 H33C 0.9800
C34 H34A 0.9800
C34 H34B 0.9800
C34 H34C 0.9800
C35 H35A 0.9800
C35 H35B 0.9800
C35 H35C 0.9800
C36 H36A 0.9800
C36 H36B 0.9800
C36 H36C 0.9800
C37 H37A 0.9800
C37 H37B 0.9800
C37 H37C 0.9800
C38 H38A 0.9800
C38 H38B 0.9800
C38 H38C 0.9800
C39 H39A 0.9800
C39 H39B 0.9800
C39 H39C 0.9800
C40 H40A 0.9800
C40 H40B 0.9800
C40 H40C 0.9800
C41 H41A 0.9800
C41 H41B 0.9800
C41 H41C 0.9800
C42 H42A 0.9800
C42 H42B 0.9800
C42 H42C 0.9800
C43 H43A 0.9800
C43 H43B 0.9800
C43 H43C 0.9800
C44 C45 1.526(6)
C44 H44A 0.9900
C44 H44B 0.9900
C45 C50 1.387(6)
C45 C46 1.399(5)
C46 C47 1.396(6)
C46 H46 0.9500
C47 C48 1.380(6)
C47 H47 0.9500
C48 C49 1.392(6)
C48 H48 0.9500
C49 C50 1.383(6)
C49 H49 0.9500
C50 H50 0.9500
C51 C52 1.533(6)
C51 H51A 0.9900
C51 H51B 0.9900
C52 C53 1.376(6)
C52 C57 1.393(6)
C53 C54 1.388(6)
C53 H53 0.9500
C54 C55 1.383(7)
C54 H54 0.9500
C55 C56 1.377(6)
C55 H55 0.9500
C56 C57 1.389(6)
C56 H56 0.9500
C57 H57 0.9500
C58 C59 1.395(6)
C58 H58 0.9500
C59 C60 1.369(7)
C59 H59 0.9500
C60 C61 1.376(8)
C60 H60 0.9500
C61 C62 1.385(6)
C61 H61 0.9500
C62 H62 0.9500
C63 H63A 0.9800
C63 H63B 0.9800
C63 H63C 0.9800
C64 H64A 0.9800
C64 H64B 0.9800
C64 H64C 0.9800
C65 H65A 0.9800
C65 H65B 0.9800
C65 H65C 0.9800
C66 H66A 0.9800
C66 H66B 0.9800
C66 H66C 0.9800
C67 H67A 0.9800
C67 H67B 0.9800
C67 H67C 0.9800
C69 H69A 0.9800
C69 H69B 0.9800
C69 H69C 0.9800
C70 H70A 0.9800
C70 H70B 0.9800
C70 H70C 0.9800
C71 H71A 0.9800
C71 H71B 0.9800
C71 H71C 0.9800
C72 H72A 0.9800
C72 H72B 0.9800
C72 H72C 0.9800
C73 H73A 0.9800
C73 H73B 0.9800
C73 H73C 0.9800
C74 H74A 0.9800
C74 H74B 0.9800
C74 H74C 0.9800
C75 C76 1.522(6)
C75 H75A 0.9900
C75 H75B 0.9900
C76 C77 1.393(6)
C76 C81 1.395(6)
C77 C78 1.385(6)
C77 H77 0.9500
C78 C79 1.371(7)
C78 H78 0.9500
C79 C80 1.382(7)
C79 H79 0.9500
C80 C81 1.391(6)
C80 H80 0.9500
C81 H81 0.9500
C82 C83 1.522(6)
C82 H82A 0.9900
C82 H82B 0.9900
C83 C88 1.395(6)
C83 C84 1.399(6)
C84 C85 1.382(6)
C84 H84 0.9500
C85 C86 1.387(6)
C85 H85 0.9500
C86 C87 1.382(6)
C86 H86 0.9500
C87 C88 1.394(6)
C87 H87 0.9500
C88 H88 0.9500
C89 C90 1.377(6)
C89 H89 0.9500
C90 C91 1.359(7)
C90 H90 0.9500
C91 C92 1.371(7)
C91 H91 0.9500
C92 C93 1.385(6)
C92 H92 0.9500
C93 H93 0.9500

loop_
_geom_torsion_atom_site_label_1
_geom_torsion_atom_site_label_2
_geom_torsion_atom_site_label_3
_geom_torsion_atom_site_label_4
_geom_torsion
C5 Si2 N1 Si1 149.5(2)
C4 Si2 N1 Si1 -90.0(3)
C6 Si2 N1 Si1 29.4(3)
C5 Si2 N1 Y1 -33.5(3)
C4 Si2 N1 Y1 87.0(3)
C6 Si2 N1 Y1 -153.6(2)
C2 Si1 N1 Si2 56.3(3)
C1 Si1 N1 Si2 -68.5(3)
C3 Si1 N1 Si2 175.1(2)
Y1 Si1 N1 Si2 177.6(3)
C2 Si1 N1 Y1 -121.24(19)
C1 Si1 N1 Y1 113.9(2)
C3 Si1 N1 Y1 -2.5(2)
C9 Si3 N2 Si4 58.9(3)
C8 Si3 N2 Si4 -67.3(3)
C7 Si3 N2 Si4 174.6(2)
Y1 Si3 N2 Si4 178.4(3)
C9 Si3 N2 Y1 -119.5(2)
C8 Si3 N2 Y1 114.3(2)
C7 Si3 N2 Y1 -3.8(2)
C12 Si4 N2 Si3 164.8(2)
C10 Si4 N2 Si3 45.9(3)
C11 Si4 N2 Si3 -75.7(3)
C12 Si4 N2 Y1 -17.0(3)
C10 Si4 N2 Y1 -135.9(2)
C11 Si4 N2 Y1 102.5(2)
C37 Si6 N5 Si5 -155.6(2)
C35 Si6 N5 Si5 84.7(3)
C36 Si6 N5 Si5 -35.6(3)
C37 Si6 N5 Y2 28.8(3)
C35 Si6 N5 Y2 -91.0(3)
C36 Si6 N5 Y2 148.8(2)
C34 Si5 N5 Si6 -55.5(3)
C33 Si5 N5 Si6 68.2(3)
C32 Si5 N5 Si6 -175.1(2)
Y2 Si5 N5 Si6 -176.5(3)
C34 Si5 N5 Y2 121.0(2)
C33 Si5 N5 Y2 -115.4(2)
C32 Si5 N5 Y2 1.4(2)
C38 Si7 N6 Si8 -51.4(3)
C39 Si7 N6 Si8 72.5(3)
C40 Si7 N6 Si8 -169.3(2)
Y2 Si7 N6 Si8 -176.8(3)
C38 Si7 N6 Y2 125.4(2)
C39 Si7 N6 Y2 -110.7(2)
C40 Si7 N6 Y2 7.5(2)
C42 Si8 N6 Si7 -165.3(2)
C41 Si8 N6 Si7 75.0(3)
C43 Si8 N6 Si7 -45.9(3)
C42 Si8 N6 Y2 18.4(3)
C41 Si8 N6 Y2 -101.4(3)
C43 Si8 N6 Y2 137.8(2)
C67 Si10 N9 Si9 11.8(4)
C66 Si10 N9 Si9 -109.6(3)
C68 Si10 N9 Si9 131.2(3)
C67 Si10 N9 Y3 -165.1(3)
C66 Si10 N9 Y3 73.4(3)
C68 Si10 N9 Y3 -45.8(3)
C64 Si9 N9 Si10 -57.4(3)
C65 Si9 N9 Si10 68.7(3)
C63 Si9 N9 Si10 -173.0(3)
Y3 Si9 N9 Si10 -177.3(4)
C64 Si9 N9 Y3 119.8(2)
C65 Si9 N9 Y3 -114.1(2)
C63 Si9 N9 Y3 4.3(3)
C74 Si12 N10 Si11 -148.7(2)
C73 Si12 N10 Si11 90.2(3)
C72 Si12 N10 Si11 -29.7(3)
C74 Si12 N10 Y3 31.5(3)
C73 Si12 N10 Y3 -89.6(3)
C72 Si12 N10 Y3 150.4(2)
C69 Si11 N10 Si12 -51.9(3)
C71 Si11 N10 Si12 71.6(3)
C70 Si11 N10 Si12 -171.8(2)
Y3 Si11 N10 Si12 -179.8(3)
C69 Si11 N10 Y3 127.9(2)
C71 Si11 N10 Y3 -108.5(2)
C70 Si11 N10 Y3 8.0(2)
C20 N3 C13 C14 59.6(5)
Y1 N3 C13 C14 -124.4(3)
N3 C13 C14 C15 80.7(5)
N3 C13 C14 C19 -99.2(5)
C19 C14 C15 C16 -0.5(7)
C13 C14 C15 C16 179.7(4)
C14 C15 C16 C17 -0.1(7)
C15 C16 C17 C18 0.5(7)
C16 C17 C18 C19 -0.3(7)
C17 C18 C19 C14 -0.4(7)
C15 C14 C19 C18 0.8(6)
C13 C14 C19 C18 -179.4(4)
C13 N3 C20 C21 66.1(5)
Y1 N3 C20 C21 -110.0(4)
N3 C20 C21 C22 -147.9(4)
N3 C20 C21 C26 34.1(6)
C26 C21 C22 C23 1.8(7)
C20 C21 C22 C23 -176.3(4)
C21 C22 C23 C24 -0.9(7)
C22 C23 C24 C25 -0.5(7)
C23 C24 C25 C26 1.1(7)
C24 C25 C26 C21 -0.2(7)
C22 C21 C26 C25 -1.3(7)
C20 C21 C26 C25 176.9(4)
C31 N4 C27 C28 -1.8(7)
Y1 N4 C27 C28 170.3(4)
N4 C27 C28 C29 1.2(8)
C27 C28 C29 C30 0.2(8)
C28 C29 C30 C31 -0.9(8)
C27 N4 C31 C30 1.1(7)
Y1 N4 C31 C30 -168.2(3)
C29 C30 C31 N4 0.2(8)
C51 N7 C44 C45 -60.7(5)
Y2 N7 C44 C45 120.6(3)
N7 C44 C45 C50 -77.5(5)
N7 C44 C45 C46 102.3(5)
C50 C45 C46 C47 0.7(6)
C44 C45 C46 C47 -179.2(4)
C45 C46 C47 C48 -0.4(7)
C46 C47 C48 C49 -0.3(7)
C47 C48 C49 C50 0.8(7)
C48 C49 C50 C45 -0.5(7)
C46 C45 C50 C49 -0.2(7)
C44 C45 C50 C49 179.6(4)
C44 N7 C51 C52 -63.5(5)
Y2 N7 C51 C52 115.2(3)
N7 C51 C52 C53 -39.8(6)
N7 C51 C52 C57 142.0(4)
C57 C52 C53 C54 0.6(7)
C51 C52 C53 C54 -177.6(4)
C52 C53 C54 C55 1.3(8)
C53 C54 C55 C56 -2.3(8)
C54 C55 C56 C57 1.3(7)
C55 C56 C57 C52 0.6(7)
C53 C52 C57 C56 -1.6(7)
C51 C52 C57 C56 176.6(4)
C62 N8 C58 C59 -0.2(7)
Y2 N8 C58 C59 -175.5(4)
N8 C58 C59 C60 -0.1(8)
C58 C59 C60 C61 0.2(8)
C59 C60 C61 C62 -0.1(8)
C58 N8 C62 C61 0.2(7)
Y2 N8 C62 C61 174.3(3)
C60 C61 C62 N8 -0.1(8)
C82 N11 C75 C76 -61.1(5)
Y3 N11 C75 C76 114.5(4)
N11 C75 C76 C77 145.5(4)
N11 C75 C76 C81 -36.3(6)
C81 C76 C77 C78 -2.0(7)
C75 C76 C77 C78 176.4(4)
C76 C77 C78 C79 -0.3(8)
C77 C78 C79 C80 1.7(8)
C78 C79 C80 C81 -0.9(8)
C79 C80 C81 C76 -1.4(8)
C77 C76 C81 C80 2.8(7)
C75 C76 C81 C80 -175.6(4)
C75 N11 C82 C83 -58.7(5)
Y3 N11 C82 C83 125.8(3)
N11 C82 C83 C88 101.8(5)
N11 C82 C83 C84 -80.2(5)
C88 C83 C84 C85 -0.1(7)
C82 C83 C84 C85 -178.1(4)
C83 C84 C85 C86 0.9(7)
C84 C85 C86 C87 -1.9(7)
C85 C86 C87 C88 2.1(7)
C86 C87 C88 C83 -1.4(7)
C84 C83 C88 C87 0.4(6)
C82 C83 C88 C87 178.4(4)
C93 N12 C89 C90 -1.6(7)
Y3 N12 C89 C90 168.7(4)
N12 C89 C90 C91 1.6(8)
C89 C90 C91 C92 -1.4(8)
C90 C91 C92 C93 1.4(8)
C89 N12 C93 C92 1.6(7)
Y3 N12 C93 C92 -169.9(4)
C91 C92 C93 N12 -1.6(8)
